data_2020058
loop_
_publ_author_name
'Spisak, Sarah N.'
'Hoover, Gabrielle C.'
'Wei, Zheng'
'Zabula, Alexander V.'
'Filatov, Alexander S.'
'Petrukhina, Marina A.'

_publ_section_title
;
 Monoreduced 1,2-dihydrocorannulene <i>versus</i> the parent corannulene
;
_journal_coeditor_code FA3372
_journal_issue 8
_journal_name_full 'Acta Crystallographica Section C'
_journal_page_first
;
;
_journal_paper_doi 10.1107/S2053229615013145
_journal_volume 71
_journal_year 2015
_chemical_formula_iupac '[K (C6 H14 O3)3] (C20 H12)'
_chemical_formula_moiety 'C18 H42 K O9 +, C20 H12 -'
_chemical_formula_sum 'C38 H54 K O9'
_chemical_formula_weight 693.91
_chemical_name_common
;Tris(diglyme-\k^3^<i>O</i>,<i>O</i>',<i>O</i>'')potassium
1,2-dihydrocorannulenide
;
_chemical_name_systematic
;Tris[1-methoxy-2-(2-methoxyethoxy)ethane-\k^3^<i>O</i>,<i>O</i>',<i>O</i>'']potassium
hexacyclo[11.5.2.0^4,17^.0^7,16^.0^10,15^.0^14,18^]icosa-1,3,5,7(16),8,10(15),11,13,17-nonaenide
;
_space_group_crystal_system monoclinic
_space_group_IT_number 4
_space_group_name_Hall 'P 2yb'
_space_group_name_H-M_alt 'P 1 21 1'
_symmetry_space_group_name_Hall 'P 2yb'
_symmetry_space_group_name_H-M 'P 1 21 1'
_atom_sites_solution_hydrogens geom
_atom_sites_solution_primary direct
_atom_sites_solution_secondary difmap
_cell_angle_alpha 90
_cell_angle_beta 98.7310(10)
_cell_angle_gamma 90
_cell_formula_units_Z 2
_cell_length_a 9.5274(8)
_cell_length_b 15.4463(13)
_cell_length_c 12.7366(11)
_cell_measurement_reflns_used 5340
_cell_measurement_temperature 100(2)
_cell_measurement_theta_max 24.67
_cell_measurement_theta_min 2.16
_cell_volume 1852.6(3)
_computing_cell_refinement
;
SAINT (Bruker, 2003)
;
_computing_data_collection
;
SMART (Bruker, 2003)
;
_computing_data_reduction
;
SAINT (Bruker, 2003)
;
_computing_molecular_graphics
;
SHELXTL (Bruker, 2003)
;
_computing_publication_material
;
SHELXL2014 (Sheldrick, 2015)
;
_computing_structure_refinement
;
SHELXL2014 (Sheldrick, 2015)
;
_computing_structure_solution
;
SHELXTL (Bruker, 2003)
;
_diffrn_ambient_temperature 100(2)
_diffrn_measured_fraction_theta_full 0.999
_diffrn_measured_fraction_theta_max 0.947
_diffrn_measurement_device_type 'Bruker SMART APEX CCD area-detector'
_diffrn_measurement_method '0.30\% \w scans'
_diffrn_radiation_type MoK\a
_diffrn_radiation_wavelength 0.71073
_diffrn_reflns_av_R_equivalents 0.0332
_diffrn_reflns_limit_h_max 12
_diffrn_reflns_limit_h_min -12
_diffrn_reflns_limit_k_max 20
_diffrn_reflns_limit_k_min -20
_diffrn_reflns_limit_l_max 16
_diffrn_reflns_limit_l_min -16
_diffrn_reflns_number 16228
_diffrn_reflns_theta_full 25.000
_diffrn_reflns_theta_max 28.280
_diffrn_reflns_theta_min 1.618
_exptl_absorpt_coefficient_mu 0.196
_exptl_absorpt_correction_T_max 1
_exptl_absorpt_correction_T_min 0.837060
_exptl_absorpt_correction_type multi-scan
_exptl_absorpt_process_details
;
(SADABS; Bruker, 2003)
;
_exptl_crystal_colour black
_exptl_crystal_density_diffrn 1.244
_exptl_crystal_density_method 'not measured'
_exptl_crystal_description plate
_exptl_crystal_F_000 746
_exptl_crystal_size_max 0.180
_exptl_crystal_size_mid 0.080
_exptl_crystal_size_min 0.040
_refine_diff_density_max 0.459
_refine_diff_density_min -0.342
_refine_ls_abs_structure_details
;
Flack <i>x</i> determined using 2042 quotients [(I+)-(I-)]/[(I+)+(I-)]
(Parsons <i>et al.</i>,  2013)
;
_refine_ls_abs_structure_Flack 0.01(8)
_refine_ls_extinction_method none
_refine_ls_goodness_of_fit_ref 1.027
_refine_ls_hydrogen_treatment constr
_refine_ls_matrix_type full
_refine_ls_number_parameters 515
_refine_ls_number_reflns 8319
_refine_ls_number_restraints 326
_refine_ls_restrained_S_all 1.027
_refine_ls_R_factor_all 0.1038
_refine_ls_R_factor_gt 0.0666
_refine_ls_shift/su_max 0.000
_refine_ls_shift/su_mean 0.000
_refine_ls_structure_factor_coef Fsqd
_refine_ls_weighting_details 'w=1/[\s^2^(Fo^2^)+(0.0870P)^2^+0.4677P] where P=(Fo^2^+2Fc^2^)/3'
_refine_ls_weighting_scheme calc
_refine_ls_wR_factor_gt 0.1560
_refine_ls_wR_factor_ref 0.1774
_reflns_number_gt 5599
_reflns_number_total 8319
_reflns_threshold_expression I>2\s(I)
_cod_data_source_file fa3372sup1.cf
_cod_data_source_block I
_cod_database_code 2020058
_shelx_space_group_comment
;
The symmetry employed for this shelxl refinement is uniquely defined
by the following loop, which should always be used as a source of
symmetry information in preference to the above space-group names.
They are only intended as comments.
;
_shelx_estimated_absorpt_t_min 0.966
_shelx_estimated_absorpt_t_max 0.992
_shelxl_version_number 2014/6

loop_
_space_group_symop_operation_xyz
'x, y, z'
'-x, y+1/2, -z'

loop_
_atom_site_type_symbol
_atom_site_label
_atom_site_fract_x
_atom_site_fract_y
_atom_site_fract_z
_atom_site_U_iso_or_equiv
_atom_site_adp_type
_atom_site_calc_flag
_atom_site_refinement_flags
_atom_site_occupancy
_atom_site_symmetry_multiplicity
_atom_site_disorder_assembly
_atom_site_disorder_group
K K1 0.63006(8) 0.39880(5) 0.68407(6) 0.0376(2) Uani d . 1 1 . .
C C1 1.2701(4) 0.3280(3) 0.1432(3) 0.0432(9) Uani d . 1 1 . .
H H1 1.3504 0.3041 0.1177 0.052 Uiso calc R 1 1 . .
C C2 1.1792(4) 0.2728(3) 0.1886(3) 0.0455(9) Uani d . 1 1 . .
H H2 1.2012 0.2128 0.1938 0.055 Uiso calc R 1 1 . .
C C3 1.0532(4) 0.3034(3) 0.2277(3) 0.0417(9) Uani d . 1 1 . .
C C4 0.9258(5) 0.2579(3) 0.2429(4) 0.0599(13) Uani d . 1 1 . .
H H4 0.9288 0.1973 0.2557 0.072 Uiso calc R 1 1 . .
C C5 0.7956(5) 0.3035(3) 0.2387(4) 0.0548(11) Uani d . 1 1 . .
H H5 0.7110 0.2713 0.2401 0.066 Uiso calc R 1 1 . .
C C6 0.7860(4) 0.3947(3) 0.2323(3) 0.0443(9) Uani d . 1 1 . .
C C7 0.6596(4) 0.4489(3) 0.1948(4) 0.0558(12) Uani d . 1 1 . .
H H7A 0.6107 0.4229 0.1280 0.067 Uiso calc R 1 1 . .
H H7B 0.5942 0.4441 0.2479 0.067 Uiso calc R 1 1 . .
C C8 0.6793(5) 0.5414(4) 0.1748(4) 0.0675(14) Uani d . 1 1 . .
H H8A 0.6051 0.5585 0.1153 0.081 Uiso calc R 1 1 . .
H H8B 0.6595 0.5733 0.2383 0.081 Uiso calc R 1 1 . .
C C9 0.8156(4) 0.5731(3) 0.1497(3) 0.0469(10) Uani d . 1 1 . .
C C10 0.8501(5) 0.6362(3) 0.0782(4) 0.0516(11) Uani d . 1 1 . .
H H10 0.7786 0.6760 0.0490 0.062 Uiso calc R 1 1 . .
C C11 0.9864(5) 0.6431(3) 0.0477(4) 0.0537(11) Uani d . 1 1 . .
H H11 1.0042 0.6885 0.0012 0.064 Uiso calc R 1 1 . .
C C12 1.0963(4) 0.5846(3) 0.0842(3) 0.0438(9) Uani d . 1 1 . .
C C13 1.2236(4) 0.5610(3) 0.0432(3) 0.0492(10) Uani d . 1 1 . .
H H13 1.2618 0.6012 -0.0014 0.059 Uiso calc R 1 1 . .
C C14 1.2939(4) 0.4827(3) 0.0654(3) 0.0453(10) Uani d . 1 1 . .
H H14 1.3764 0.4711 0.0342 0.054 Uiso calc R 1 1 . .
C C15 1.2457(4) 0.4188(3) 0.1339(3) 0.0404(10) Uani d . 1 1 . .
C C16 1.1341(4) 0.4482(2) 0.1862(3) 0.0341(8) Uani d . 1 1 . .
C C17 1.0442(3) 0.3925(3) 0.2324(3) 0.0359(8) Uani d . 1 1 . .
C C18 0.9152(4) 0.4387(3) 0.2367(3) 0.0412(9) Uani d . 1 1 . .
C C19 0.9288(4) 0.5210(3) 0.1949(3) 0.0396(9) Uani d . 1 1 . .
C C20 1.0649(4) 0.5272(2) 0.1627(3) 0.0387(9) Uani d . 1 1 . .
O O1 0.7798(3) 0.5223(2) 0.5734(3) 0.0611(8) Uani d . 1 1 A .
O O2 0.8447(3) 0.3430(2) 0.5659(3) 0.0617(8) Uani d . 1 1 A .
O O3 0.7117(4) 0.2206(2) 0.6725(3) 0.0715(10) Uani d . 1 1 A .
C C21 0.7164(6) 0.6034(4) 0.5475(5) 0.0737(15) Uani d . 1 1 . .
H H21A 0.6778 0.6263 0.6090 0.111 Uiso calc R 1 1 A .
H H21B 0.6395 0.5968 0.4876 0.111 Uiso calc R 1 1 . .
H H21C 0.7877 0.6436 0.5279 0.111 Uiso calc R 1 1 . .
C C22 0.8373(7) 0.4858(3) 0.4888(4) 0.0693(14) Uani d . 1 1 . .
H H22A 0.8990 0.5289 0.4607 0.083 Uiso calc R 1 1 A .
H H22B 0.7595 0.4707 0.4310 0.083 Uiso calc R 1 1 . .
C C23 0.9209(5) 0.4074(4) 0.5217(5) 0.0779(16) Uani d . 1 1 A .
H H23A 0.9572 0.3831 0.4590 0.093 Uiso calc R 1 1 . .
H H23B 1.0040 0.4240 0.5743 0.093 Uiso calc R 1 1 . .
C C24 0.9132(6) 0.2751(4) 0.6097(6) 0.0829(18) Uani d . 1 1 . .
H H24A 0.9706 0.2943 0.6771 0.099 Uiso calc R 1 1 A .
H H24B 0.9806 0.2563 0.5622 0.099 Uiso calc R 1 1 . .
C C25 0.8351(5) 0.2020(3) 0.6324(5) 0.0660(14) Uani d . 1 1 A .
H H25A 0.8105 0.1678 0.5664 0.079 Uiso calc R 1 1 . .
H H25B 0.8963 0.1654 0.6843 0.079 Uiso calc R 1 1 . .
C C26 0.6253(6) 0.1516(4) 0.6907(4) 0.0697(14) Uani d . 1 1 . .
H H26A 0.5419 0.1733 0.7189 0.105 Uiso calc R 1 1 A .
H H26B 0.6784 0.1119 0.7421 0.105 Uiso calc R 1 1 . .
H H26C 0.5946 0.1208 0.6238 0.105 Uiso calc R 1 1 . .
O O4 0.8862(6) 0.4349(5) 0.8253(4) 0.0605(14) Uani d PDU 0.70 1 A 1
O O5 0.6621(6) 0.3536(3) 0.9046(5) 0.0545(12) Uani d PDU 0.70 1 A 1
O O6 0.4139(6) 0.3011(4) 0.7618(4) 0.0519(14) Uani d PDU 0.70 1 A 1
C C27 0.981(2) 0.5023(9) 0.8150(8) 0.078(3) Uani d PDU 0.70 1 A 1
H H27A 0.9701 0.5205 0.7405 0.117 Uiso calc PR 0.70 1 A 1
H H27B 1.0780 0.4824 0.8381 0.117 Uiso calc PR 0.70 1 A 1
H H27C 0.9598 0.5513 0.8590 0.117 Uiso calc PR 0.70 1 A 1
C C28 0.8991(8) 0.4068(5) 0.9336(5) 0.0562(14) Uani d PDU 0.70 1 A 1
H H28A 0.8738 0.4550 0.9784 0.067 Uiso calc PR 0.70 1 A 1
H H28B 0.9987 0.3901 0.9592 0.067 Uiso calc PR 0.70 1 A 1
C C29 0.8036(8) 0.3314(5) 0.9427(5) 0.0625(14) Uani d PDU 0.70 1 A 1
H H29A 0.8327 0.2821 0.9013 0.075 Uiso calc PR 0.70 1 A 1
H H29B 0.8119 0.3134 1.0180 0.075 Uiso calc PR 0.70 1 A 1
C C30 0.5658(11) 0.2938(5) 0.9314(6) 0.0651(16) Uani d PDU 0.70 1 A 1
H H30A 0.5651 0.2950 1.0091 0.078 Uiso calc PR 0.70 1 A 1
H H30B 0.5933 0.2349 0.9116 0.078 Uiso calc PR 0.70 1 A 1
C C31 0.4164(9) 0.3161(6) 0.8720(6) 0.0651(16) Uani d PDU 0.70 1 A 1
H H31A 0.3441 0.2797 0.8988 0.078 Uiso calc PR 0.70 1 A 1
H H31B 0.3942 0.3776 0.8842 0.078 Uiso calc PR 0.70 1 A 1
C C32 0.2775(7) 0.2923(6) 0.7078(7) 0.064(2) Uani d PDU 0.70 1 A 1
H H32A 0.2812 0.2821 0.6323 0.096 Uiso calc PR 0.70 1 A 1
H H32B 0.2237 0.3454 0.7158 0.096 Uiso calc PR 0.70 1 A 1
H H32C 0.2309 0.2432 0.7369 0.096 Uiso calc PR 0.70 1 A 1
O O4X 0.9198(16) 0.4319(10) 0.7939(9) 0.063(3) Uani d PDU 0.30 1 A 2
O O5X 0.7037(12) 0.3780(9) 0.9181(12) 0.059(2) Uani d PDU 0.30 1 A 2
O O6X 0.4492(15) 0.3169(11) 0.7945(10) 0.055(3) Uani d PDU 0.30 1 A 2
C C27X 0.977(5) 0.5122(19) 0.786(2) 0.075(5) Uani d PDU 0.30 1 A 2
H H27D 0.9456 0.5357 0.7147 0.112 Uiso calc PR 0.30 1 A 2
H H27E 1.0812 0.5079 0.7979 0.112 Uiso calc PR 0.30 1 A 2
H H27F 0.9467 0.5507 0.8392 0.112 Uiso calc PR 0.30 1 A 2
C C28X 0.9469(16) 0.3830(11) 0.8841(11) 0.059(2) Uani d PDU 0.30 1 A 2
H H28C 1.0433 0.3982 0.9200 0.071 Uiso calc PR 0.30 1 A 2
H H28D 0.9497 0.3216 0.8623 0.071 Uiso calc PR 0.30 1 A 2
C C29X 0.8508(15) 0.3892(16) 0.9627(11) 0.055(2) Uani d PDU 0.30 1 A 2
H H29C 0.8773 0.3446 1.0179 0.066 Uiso calc PR 0.30 1 A 2
H H29D 0.8629 0.4466 0.9975 0.066 Uiso calc PR 0.30 1 A 2
C C30X 0.664(2) 0.2945(11) 0.9330(14) 0.063(2) Uani d PDU 0.30 1 A 2
H H30C 0.6927 0.2773 1.0080 0.075 Uiso calc PR 0.30 1 A 2
H H30D 0.7097 0.2549 0.8873 0.075 Uiso calc PR 0.30 1 A 2
C C31X 0.496(2) 0.2904(14) 0.9023(12) 0.059(2) Uani d PDU 0.30 1 A 2
H H31C 0.4636 0.2304 0.9120 0.070 Uiso calc PR 0.30 1 A 2
H H31D 0.4520 0.3283 0.9509 0.070 Uiso calc PR 0.30 1 A 2
C C32X 0.3063(17) 0.3147(13) 0.7691(14) 0.060(3) Uani d PDU 0.30 1 A 2
H H32D 0.2790 0.3326 0.6950 0.091 Uiso calc PR 0.30 1 A 2
H H32E 0.2639 0.3543 0.8157 0.091 Uiso calc PR 0.30 1 A 2
H H32F 0.2724 0.2557 0.7784 0.091 Uiso calc PR 0.30 1 A 2
O O7 0.4973(4) 0.5355(3) 0.7858(3) 0.0920(14) Uani d . 1 1 A .
O O8 0.3742(4) 0.5004(3) 0.5814(3) 0.0816(12) Uani d . 1 1 A .
O O9 0.4653(3) 0.3545(2) 0.4845(2) 0.0672(10) Uani d . 1 1 A .
C C33 0.5811(5) 0.5675(3) 0.8780(4) 0.0584(12) Uani d . 1 1 . .
H H33A 0.6573 0.5262 0.9022 0.088 Uiso calc R 1 1 A .
H H33B 0.5218 0.5753 0.9339 0.088 Uiso calc R 1 1 . .
H H33C 0.6224 0.6232 0.8624 0.088 Uiso calc R 1 1 . .
C C34 0.3904(6) 0.5809(4) 0.7414(5) 0.090(2) Uani d . 1 1 . .
H H34A 0.4272 0.6384 0.7247 0.108 Uiso calc R 1 1 A .
H H34B 0.3270 0.5902 0.7951 0.108 Uiso calc R 1 1 . .
C C35 0.3055(5) 0.5499(4) 0.6480(3) 0.0580(12) Uani d . 1 1 A .
H H35A 0.2272 0.5151 0.6692 0.070 Uiso calc R 1 1 . .
H H35B 0.2622 0.6003 0.6074 0.070 Uiso calc R 1 1 . .
C C36 0.3013(5) 0.4680(3) 0.4912(3) 0.0532(11) Uani d . 1 1 . .
H H36A 0.2653 0.5171 0.4448 0.064 Uiso calc R 1 1 A .
H H36B 0.2177 0.4365 0.5094 0.064 Uiso calc R 1 1 . .
C C37 0.3768(7) 0.4110(4) 0.4315(4) 0.0839(18) Uani d . 1 1 A .
H H37A 0.3061 0.3782 0.3819 0.101 Uiso calc R 1 1 . .
H H37B 0.4317 0.4470 0.3877 0.101 Uiso calc R 1 1 . .
C C38 0.5271(5) 0.2934(3) 0.4248(3) 0.0513(11) Uani d . 1 1 . .
H H38A 0.5899 0.2556 0.4726 0.077 Uiso calc R 1 1 A .
H H38B 0.5823 0.3232 0.3768 0.077 Uiso calc R 1 1 . .
H H38C 0.4525 0.2587 0.3832 0.077 Uiso calc R 1 1 . .

loop_
_atom_site_aniso_label
_atom_site_aniso_U_11
_atom_site_aniso_U_22
_atom_site_aniso_U_33
_atom_site_aniso_U_12
_atom_site_aniso_U_13
_atom_site_aniso_U_23
K1 0.0347(4) 0.0460(5) 0.0321(4) 0.0026(4) 0.0048(3) -0.0001(4)
C1 0.034(2) 0.058(3) 0.039(2) 0.0066(18) 0.0072(16) -0.0098(19)
C2 0.039(2) 0.048(2) 0.047(2) 0.0066(19) -0.0003(17) -0.0054(19)
C3 0.043(2) 0.043(2) 0.038(2) -0.0003(17) 0.0053(17) -0.0020(17)
C4 0.061(3) 0.044(3) 0.080(3) -0.006(2) 0.028(3) -0.002(2)
C5 0.050(3) 0.058(3) 0.060(3) -0.007(2) 0.023(2) -0.002(2)
C6 0.0399(19) 0.054(2) 0.042(2) -0.002(2) 0.0156(15) -0.007(2)
C7 0.039(2) 0.073(3) 0.058(3) -0.003(2) 0.015(2) -0.022(2)
C8 0.048(3) 0.098(4) 0.058(3) 0.022(3) 0.012(2) 0.003(3)
C9 0.049(2) 0.055(3) 0.036(2) 0.0088(19) 0.0048(17) -0.0135(19)
C10 0.065(3) 0.038(2) 0.050(3) 0.013(2) 0.004(2) -0.0070(19)
C11 0.060(3) 0.045(3) 0.053(3) -0.001(2) 0.001(2) 0.000(2)
C12 0.052(2) 0.039(2) 0.039(2) -0.0065(18) 0.0022(18) -0.0011(17)
C13 0.050(2) 0.058(3) 0.040(2) -0.012(2) 0.0047(18) -0.001(2)
C14 0.032(2) 0.068(3) 0.036(2) -0.0119(19) 0.0061(16) -0.0093(19)
C15 0.0273(17) 0.059(3) 0.0327(19) -0.0051(16) -0.0016(14) -0.0084(17)
C16 0.0298(18) 0.041(2) 0.0290(18) -0.0045(16) -0.0024(14) -0.0059(16)
C17 0.0351(17) 0.043(2) 0.0299(17) -0.0030(18) 0.0072(13) -0.0047(18)
C18 0.042(2) 0.046(2) 0.036(2) 0.0006(17) 0.0104(17) -0.0091(17)
C19 0.043(2) 0.044(2) 0.033(2) -0.0030(17) 0.0077(16) -0.0115(17)
C20 0.042(2) 0.039(2) 0.033(2) -0.0073(17) -0.0012(16) -0.0098(16)
O1 0.065(2) 0.058(2) 0.066(2) 0.0013(16) 0.0254(17) 0.0035(16)
O2 0.067(2) 0.062(2) 0.061(2) -0.0035(17) 0.0248(16) -0.0049(17)
O3 0.061(2) 0.065(2) 0.093(3) 0.0060(17) 0.0236(19) 0.0158(19)
C21 0.075(4) 0.068(3) 0.081(4) 0.005(3) 0.019(3) 0.016(3)
C22 0.099(4) 0.066(3) 0.047(3) -0.004(3) 0.025(3) 0.001(2)
C23 0.057(3) 0.094(4) 0.090(4) 0.004(3) 0.035(3) 0.013(4)
C24 0.056(3) 0.082(4) 0.113(5) 0.018(3) 0.020(3) 0.030(4)
C25 0.060(3) 0.052(3) 0.089(4) 0.019(2) 0.024(3) 0.003(3)
C26 0.072(3) 0.066(3) 0.072(4) -0.005(3) 0.013(3) -0.010(3)
O4 0.044(3) 0.109(3) 0.029(3) -0.004(2) 0.0046(19) -0.020(2)
O5 0.073(3) 0.047(3) 0.043(2) -0.010(2) 0.005(2) 0.002(2)
O6 0.050(3) 0.064(3) 0.043(3) -0.012(2) 0.013(2) -0.006(2)
C27 0.067(5) 0.132(7) 0.034(5) -0.023(5) 0.003(5) -0.014(4)
C28 0.053(3) 0.080(4) 0.031(3) 0.015(3) -0.010(3) -0.015(3)
C29 0.078(3) 0.060(3) 0.048(3) 0.020(3) 0.002(3) -0.007(3)
C30 0.092(4) 0.059(3) 0.044(3) -0.017(4) 0.009(3) 0.002(3)
C31 0.076(3) 0.074(4) 0.049(3) -0.028(3) 0.022(3) -0.008(3)
C32 0.046(3) 0.088(6) 0.058(4) 0.001(3) 0.004(3) 0.021(4)
O4X 0.063(6) 0.092(5) 0.033(5) -0.010(5) 0.006(4) -0.011(5)
O5X 0.060(4) 0.066(5) 0.047(4) -0.004(4) 0.002(4) 0.009(4)
O6X 0.064(5) 0.066(5) 0.040(5) -0.011(4) 0.019(4) 0.008(5)
C27X 0.048(8) 0.112(8) 0.065(11) -0.024(7) 0.012(10) 0.007(7)
C28X 0.056(4) 0.084(5) 0.037(5) 0.002(5) 0.003(4) -0.012(4)
C29X 0.056(4) 0.072(5) 0.035(4) 0.007(4) 0.002(4) -0.001(5)
C30X 0.078(4) 0.059(4) 0.050(4) -0.001(4) 0.007(4) 0.006(4)
C31X 0.076(5) 0.060(5) 0.042(5) -0.013(5) 0.016(4) 0.007(4)
C32X 0.062(5) 0.070(8) 0.052(7) -0.026(7) 0.019(5) 0.019(7)
O7 0.075(2) 0.118(3) 0.074(2) 0.053(2) -0.016(2) -0.043(2)
O8 0.066(2) 0.105(3) 0.066(2) 0.040(2) -0.0148(18) -0.035(2)
O9 0.0580(19) 0.090(2) 0.0468(17) 0.0339(18) -0.0131(14) -0.0183(17)
C33 0.057(3) 0.063(3) 0.056(3) 0.001(2) 0.012(2) -0.013(2)
C34 0.081(4) 0.092(4) 0.092(4) 0.036(3) -0.002(3) -0.044(4)
C35 0.048(3) 0.079(3) 0.049(3) 0.022(2) 0.014(2) 0.011(2)
C36 0.048(2) 0.067(3) 0.044(2) 0.014(2) 0.005(2) 0.011(2)
C37 0.102(4) 0.086(4) 0.051(3) 0.036(4) -0.029(3) -0.014(3)
C38 0.051(2) 0.056(3) 0.044(2) 0.005(2) -0.0015(19) -0.005(2)

loop_
_atom_type_symbol
_atom_type_description
_atom_type_scat_dispersion_real
_atom_type_scat_dispersion_imag
_atom_type_scat_source
C C 0.0033 0.0016 'International Tables Vol C Tables 4.2.6.8 and 6.1.1.4'
H H 0.0000 0.0000 'International Tables Vol C Tables 4.2.6.8 and 6.1.1.4'
O O 0.0106 0.0060 'International Tables Vol C Tables 4.2.6.8 and 6.1.1.4'
K K 0.2009 0.2494 'International Tables Vol C Tables 4.2.6.8 and 6.1.1.4'

loop_
_geom_angle_atom_site_label_1
_geom_angle_atom_site_label_2
_geom_angle_atom_site_label_3
_geom_angle
O6X K1 O6 11.0(3)
O6X K1 O2 134.4(4)
O6 K1 O2 129.63(15)
O6X K1 O4 108.4(3)
O6 K1 O4 118.52(16)
O2 K1 O4 77.22(12)
O6X K1 O9 92.5(3)
O6 K1 O9 81.61(13)
O2 K1 O9 78.44(9)
O4 K1 O9 155.09(12)
O6X K1 O5 49.9(3)
O6 K1 O5 60.34(15)
O2 K1 O5 117.75(14)
O4 K1 O5 58.45(15)
O9 K1 O5 140.82(13)
O6X K1 O7 75.5(4)
O6 K1 O7 80.89(17)
O2 K1 O7 149.48(13)
O4 K1 O7 87.99(14)
O9 K1 O7 110.92(10)
O5 K1 O7 74.07(15)
O6X K1 O3 77.1(4)
O6 K1 O3 74.06(15)
O2 K1 O3 57.41(10)
O4 K1 O3 90.42(16)
O9 K1 O3 80.88(10)
O5 K1 O3 80.04(14)
O7 K1 O3 150.50(13)
O6X K1 O1 165.9(4)
O6 K1 O1 163.78(14)
O2 K1 O1 59.51(10)
O4 K1 O1 74.90(14)
O9 K1 O1 88.25(11)
O5 K1 O1 130.92(13)
O7 K1 O1 91.06(13)
O3 K1 O1 116.91(10)
O6X K1 O4X 117.4(3)
O6 K1 O4X 127.0(3)
O2 K1 O4X 66.8(3)
O4 K1 O4X 10.8(2)
O9 K1 O4X 144.3(3)
O5 K1 O4X 67.9(2)
O7 K1 O4X 95.9(3)
O3 K1 O4X 87.1(3)
O1 K1 O4X 67.6(3)
O6X K1 O5X 60.0(3)
O6 K1 O5X 70.6(2)
O2 K1 O5X 114.7(3)
O4 K1 O5X 48.8(2)
O9 K1 O5X 151.5(2)
O5 K1 O5X 10.7(2)
O7 K1 O5X 71.4(3)
O3 K1 O5X 85.6(3)
O1 K1 O5X 120.2(2)
O4X K1 O5X 58.7(3)
O6X K1 O8 86.1(3)
O6 K1 O8 81.24(16)
O2 K1 O8 121.62(10)
O4 K1 O8 136.56(16)
O9 K1 O8 56.09(9)
O5 K1 O8 120.62(14)
O7 K1 O8 55.39(10)
O3 K1 O8 133.01(11)
O1 K1 O8 82.60(11)
O4X K1 O8 138.7(3)
O5X K1 O8 122.8(3)
C2 C1 C15 122.1(4)
C2 C1 H1 119.0
C15 C1 H1 119.0
C1 C2 C3 122.7(4)
C1 C2 H2 118.6
C3 C2 H2 118.6
C17 C3 C4 114.9(4)
C17 C3 C2 113.6(4)
C4 C3 C2 130.3(4)
C5 C4 C3 120.1(4)
C5 C4 H4 119.9
C3 C4 H4 119.9
C6 C5 C4 123.1(4)
C6 C5 H5 118.5
C4 C5 H5 118.5
C18 C6 C5 115.6(4)
C18 C6 C7 113.9(4)
C5 C6 C7 128.5(4)
C8 C7 C6 119.0(4)
C8 C7 H7A 107.6
C6 C7 H7A 107.6
C8 C7 H7B 107.6
C6 C7 H7B 107.6
H7A C7 H7B 107.0
C9 C8 C7 120.2(4)
C9 C8 H8A 107.3
C7 C8 H8A 107.3
C9 C8 H8B 107.3
C7 C8 H8B 107.3
H8A C8 H8B 106.9
C19 C9 C10 115.1(4)
C19 C9 C8 111.8(4)
C10 C9 C8 132.3(4)
C9 C10 C11 123.0(4)
C9 C10 H10 118.5
C11 C10 H10 118.5
C12 C11 C10 122.0(4)
C12 C11 H11 119.0
C10 C11 H11 119.0
C20 C12 C11 114.4(4)
C20 C12 C13 112.4(4)
C11 C12 C13 132.0(4)
C14 C13 C12 123.6(4)
C14 C13 H13 118.2
C12 C13 H13 118.2
C13 C14 C15 122.2(4)
C13 C14 H14 118.9
C15 C14 H14 118.9
C16 C15 C1 113.7(4)
C16 C15 C14 113.4(4)
C1 C15 C14 131.6(4)
C20 C16 C17 109.0(3)
C20 C16 C15 123.0(4)
C17 C16 C15 123.5(4)
C3 C17 C16 123.1(3)
C3 C17 C18 124.0(4)
C16 C17 C18 107.1(4)
C19 C18 C6 124.1(4)
C19 C18 C17 108.1(3)
C6 C18 C17 120.8(4)
C18 C19 C9 124.9(4)
C18 C19 C20 108.3(3)
C9 C19 C20 121.6(4)
C16 C20 C12 124.0(4)
C16 C20 C19 107.5(3)
C12 C20 C19 123.4(4)
C22 O1 C21 112.5(4)
C22 O1 K1 113.0(3)
C21 O1 K1 118.5(3)
C24 O2 C23 118.9(4)
C24 O2 K1 111.5(3)
C23 O2 K1 117.1(3)
C25 O3 C26 117.5(4)
C25 O3 K1 118.1(3)
C26 O3 K1 123.8(3)
O1 C21 H21A 109.5
O1 C21 H21B 109.5
H21A C21 H21B 109.5
O1 C21 H21C 109.5
H21A C21 H21C 109.5
H21B C21 H21C 109.5
O1 C22 C23 111.7(4)
O1 C22 H22A 109.3
C23 C22 H22A 109.3
O1 C22 H22B 109.3
C23 C22 H22B 109.3
H22A C22 H22B 107.9
O2 C23 C22 114.0(4)
O2 C23 H23A 108.8
C22 C23 H23A 108.8
O2 C23 H23B 108.8
C22 C23 H23B 108.8
H23A C23 H23B 107.6
O2 C24 C25 119.0(5)
O2 C24 H24A 107.6
C25 C24 H24A 107.6
O2 C24 H24B 107.6
C25 C24 H24B 107.6
H24A C24 H24B 107.0
O3 C25 C24 114.6(4)
O3 C25 H25A 108.6
C24 C25 H25A 108.6
O3 C25 H25B 108.6
C24 C25 H25B 108.6
H25A C25 H25B 107.6
O3 C26 H26A 109.5
O3 C26 H26B 109.5
H26A C26 H26B 109.5
O3 C26 H26C 109.5
H26A C26 H26C 109.5
H26B C26 H26C 109.5
C27 O4 C28 110.7(6)
C27 O4 K1 125.9(6)
C28 O4 K1 119.2(4)
C30 O5 C29 113.0(6)
C30 O5 K1 115.5(4)
C29 O5 K1 110.6(4)
C32 O6 C31 112.4(6)
C32 O6 K1 123.6(4)
C31 O6 K1 110.6(4)
O4 C27 H27A 109.5
O4 C27 H27B 109.5
H27A C27 H27B 109.5
O4 C27 H27C 109.5
H27A C27 H27C 109.5
H27B C27 H27C 109.5
O4 C28 C29 110.3(5)
O4 C28 H28A 109.6
C29 C28 H28A 109.6
O4 C28 H28B 109.6
C29 C28 H28B 109.6
H28A C28 H28B 108.1
O5 C29 C28 110.4(6)
O5 C29 H29A 109.6
C28 C29 H29A 109.6
O5 C29 H29B 109.6
C28 C29 H29B 109.6
H29A C29 H29B 108.1
O5 C30 C31 109.0(6)
O5 C30 H30A 109.9
C31 C30 H30A 109.9
O5 C30 H30B 109.9
C31 C30 H30B 109.9
H30A C30 H30B 108.3
O6 C31 C30 108.9(6)
O6 C31 H31A 109.9
C30 C31 H31A 109.9
O6 C31 H31B 109.9
C30 C31 H31B 109.9
H31A C31 H31B 108.3
O6 C32 H32A 109.5
O6 C32 H32B 109.5
H32A C32 H32B 109.5
O6 C32 H32C 109.5
H32A C32 H32C 109.5
H32B C32 H32C 109.5
C27X O4X C28X 122.5(16)
C27X O4X K1 118.7(19)
C28X O4X K1 110.3(9)
C30X O5X C29X 109.4(15)
C30X O5X K1 102.3(10)
C29X O5X K1 116.7(9)
C32X O6X C31X 112.1(13)
C32X O6X K1 126.0(10)
C31X O6X K1 120.1(9)
O4X C27X H27D 109.5
O4X C27X H27E 109.5
H27D C27X H27E 109.5
O4X C27X H27F 109.5
H27D C27X H27F 109.5
H27E C27X H27F 109.5
O4X C28X C29X 118.9(14)
O4X C28X H28C 107.6
C29X C28X H28C 107.6
O4X C28X H28D 107.6
C29X C28X H28D 107.6
H28C C28X H28D 107.0
O5X C29X C28X 113.3(13)
O5X C29X H29C 108.9
C28X C29X H29C 108.9
O5X C29X H29D 108.9
C28X C29X H29D 108.9
H29C C29X H29D 107.7
O5X C30X C31X 107.1(14)
O5X C30X H30C 110.3
C31X C30X H30C 110.3
O5X C30X H30D 110.3
C31X C30X H30D 110.3
H30C C30X H30D 108.5
O6X C31X C30X 112.2(12)
O6X C31X H31C 109.2
C30X C31X H31C 109.2
O6X C31X H31D 109.2
C30X C31X H31D 109.2
H31C C31X H31D 107.9
O6X C32X H32D 109.5
O6X C32X H32E 109.5
H32D C32X H32E 109.5
O6X C32X H32F 109.5
H32D C32X H32F 109.5
H32E C32X H32F 109.5
C34 O7 C33 119.0(4)
C34 O7 K1 125.0(3)
C33 O7 K1 113.8(3)
C36 O8 C35 120.0(4)
C36 O8 K1 117.0(3)
C35 O8 K1 116.6(3)
C37 O9 C38 117.1(4)
C37 O9 K1 121.1(3)
C38 O9 K1 115.2(2)
O7 C33 H33A 109.5
O7 C33 H33B 109.5
H33A C33 H33B 109.5
O7 C33 H33C 109.5
H33A C33 H33C 109.5
H33B C33 H33C 109.5
O7 C34 C35 119.7(5)
O7 C34 H34A 107.4
C35 C34 H34A 107.4
O7 C34 H34B 107.4
C35 C34 H34B 107.4
H34A C34 H34B 106.9
O8 C35 C34 116.1(4)
O8 C35 H35A 108.3
C34 C35 H35A 108.3
O8 C35 H35B 108.3
C34 C35 H35B 108.3
H35A C35 H35B 107.4
O8 C36 C37 116.6(4)
O8 C36 H36A 108.1
C37 C36 H36A 108.1
O8 C36 H36B 108.1
C37 C36 H36B 108.1
H36A C36 H36B 107.3
O9 C37 C36 117.8(4)
O9 C37 H37A 107.8
C36 C37 H37A 107.8
O9 C37 H37B 107.8
C36 C37 H37B 107.8
H37A C37 H37B 107.2
O9 C38 H38A 109.5
O9 C38 H38B 109.5
H38A C38 H38B 109.5
O9 C38 H38C 109.5
H38A C38 H38C 109.5
H38B C38 H38C 109.5

loop_
_geom_bond_atom_site_label_1
_geom_bond_atom_site_label_2
_geom_bond_distance
_geom_bond_publ_flag
K1 O6X 2.698(14) ?
K1 O6 2.849(6) ?
K1 O2 2.850(3) ?
K1 O4 2.858(6) ?
K1 O9 2.860(3) ?
K1 O5 2.865(6) ?
K1 O7 2.869(3) ?
K1 O3 2.871(4) ?
K1 O1 2.876(3) ?
K1 O4X 2.944(15) ?
K1 O5X 2.974(15) ?
K1 O8 3.025(3) ?
C1 C2 1.401(6) y
C1 C15 1.423(6) y
C1 H1 0.9500 ?
C2 C3 1.447(6) y
C2 H2 0.9500 ?
C3 C17 1.382(6) y
C3 C4 1.441(6) y
C4 C5 1.421(6) y
C4 H4 0.9500 ?
C5 C6 1.413(6) y
C5 H5 0.9500 ?
C6 C18 1.400(5) y
C6 C7 1.484(6) y
C7 C8 1.469(8) y
C7 H7A 0.9900 ?
C7 H7B 0.9900 ?
C8 C9 1.467(7) y
C8 H8A 0.9900 ?
C8 H8B 0.9900 ?
C9 C19 1.398(6) y
C9 C10 1.407(6) y
C10 C11 1.414(7) y
C10 H10 0.9500 ?
C11 C12 1.407(6) y
C11 H11 0.9500 ?
C12 C20 1.403(5) y
C12 C13 1.438(6) y
C13 C14 1.390(6) y
C13 H13 0.9500 ?
C14 C15 1.438(6) y
C14 H14 0.9500 ?
C15 C16 1.412(5) y
C16 C20 1.397(6) y
C16 C17 1.405(5) y
C17 C18 1.430(5) y
C18 C19 1.391(6) y
C19 C20 1.422(5) y
O1 C22 1.400(6) ?
O1 C21 1.409(6) ?
O2 C24 1.314(6) ?
O2 C23 1.399(6) ?
O3 C25 1.381(6) ?
O3 C26 1.387(6) ?
C21 H21A 0.9800 ?
C21 H21B 0.9800 ?
C21 H21C 0.9800 ?
C22 C23 1.474(8) ?
C22 H22A 0.9900 ?
C22 H22B 0.9900 ?
C23 H23A 0.9900 ?
C23 H23B 0.9900 ?
C24 C25 1.406(8) ?
C24 H24A 0.9900 ?
C24 H24B 0.9900 ?
C25 H25A 0.9900 ?
C25 H25B 0.9900 ?
C26 H26A 0.9800 ?
C26 H26B 0.9800 ?
C26 H26C 0.9800 ?
O4 C27 1.395(11) ?
O4 C28 1.432(8) ?
O5 C30 1.381(10) ?
O5 C29 1.404(9) ?
O6 C32 1.382(8) ?
O6 C31 1.419(9) ?
C27 H27A 0.9800 ?
C27 H27B 0.9800 ?
C27 H27C 0.9800 ?
C28 C29 1.493(11) ?
C28 H28A 0.9900 ?
C28 H28B 0.9900 ?
C29 H29A 0.9900 ?
C29 H29B 0.9900 ?
C30 C31 1.546(12) ?
C30 H30A 0.9900 ?
C30 H30B 0.9900 ?
C31 H31A 0.9900 ?
C31 H31B 0.9900 ?
C32 H32A 0.9800 ?
C32 H32B 0.9800 ?
C32 H32C 0.9800 ?
O4X C27X 1.368(16) ?
O4X C28X 1.366(15) ?
O5X C30X 1.364(16) ?
O5X C29X 1.440(15) ?
O6X C32X 1.351(16) ?
O6X C31X 1.438(16) ?
C27X H27D 0.9800 ?
C27X H27E 0.9800 ?
C27X H27F 0.9800 ?
C28X C29X 1.458(14) ?
C28X H28C 0.9900 ?
C28X H28D 0.9900 ?
C29X H29C 0.9900 ?
C29X H29D 0.9900 ?
C30X C31X 1.590(18) ?
C30X H30C 0.9900 ?
C30X H30D 0.9900 ?
C31X H31C 0.9900 ?
C31X H31D 0.9900 ?
C32X H32D 0.9800 ?
C32X H32E 0.9800 ?
C32X H32F 0.9800 ?
O7 C34 1.294(6) ?
O7 C33 1.406(6) ?
O8 C36 1.346(6) ?
O8 C35 1.379(5) ?
O9 C37 1.325(6) ?
O9 C38 1.397(5) ?
C33 H33A 0.9800 ?
C33 H33B 0.9800 ?
C33 H33C 0.9800 ?
C34 C35 1.416(7) ?
C34 H34A 0.9900 ?
C34 H34B 0.9900 ?
C35 H35A 0.9900 ?
C35 H35B 0.9900 ?
C36 C37 1.427(7) ?
C36 H36A 0.9900 ?
C36 H36B 0.9900 ?
C37 H37A 0.9900 ?
C37 H37B 0.9900 ?
C38 H38A 0.9800 ?
C38 H38B 0.9800 ?
C38 H38C 0.9800 ?

loop_
_geom_torsion_atom_site_label_1
_geom_torsion_atom_site_label_2
_geom_torsion_atom_site_label_3
_geom_torsion_atom_site_label_4
_geom_torsion
C15 C1 C2 C3 1.0(6)
C1 C2 C3 C17 -10.1(6)
C1 C2 C3 C4 156.5(5)
C17 C3 C4 C5 13.2(6)
C2 C3 C4 C5 -153.3(5)
C3 C4 C5 C6 -7.6(7)
C4 C5 C6 C18 -3.6(6)
C4 C5 C6 C7 159.2(4)
C18 C6 C7 C8 -4.8(6)
C5 C6 C7 C8 -167.8(4)
C6 C7 C8 C9 24.6(6)
C7 C8 C9 C19 -28.1(6)
C7 C8 C9 C10 140.9(5)
C19 C9 C10 C11 4.3(6)
C8 C9 C10 C11 -164.5(5)
C9 C10 C11 C12 2.5(7)
C10 C11 C12 C20 -7.9(6)
C10 C11 C12 C13 158.4(4)
C20 C12 C13 C14 10.3(5)
C11 C12 C13 C14 -156.2(4)
C12 C13 C14 C15 -1.4(6)
C2 C1 C15 C16 7.5(5)
C2 C1 C15 C14 -158.5(4)
C13 C14 C15 C16 -7.9(5)
C13 C14 C15 C1 158.2(4)
C1 C15 C16 C20 -160.6(3)
C14 C15 C16 C20 8.0(5)
C1 C15 C16 C17 -7.1(5)
C14 C15 C16 C17 161.6(3)
C4 C3 C17 C16 -158.0(4)
C2 C3 C17 C16 10.8(5)
C4 C3 C17 C18 -8.5(6)
C2 C3 C17 C18 160.3(4)
C20 C16 C17 C3 154.3(3)
C15 C16 C17 C3 -2.4(6)
C20 C16 C17 C18 0.4(4)
C15 C16 C17 C18 -156.3(3)
C5 C6 C18 C19 155.7(4)
C7 C6 C18 C19 -9.7(5)
C5 C6 C18 C17 8.6(5)
C7 C6 C18 C17 -156.7(4)
C3 C17 C18 C19 -154.3(4)
C16 C17 C18 C19 -0.7(4)
C3 C17 C18 C6 -2.5(6)
C16 C17 C18 C6 151.1(3)
C6 C18 C19 C9 4.7(6)
C17 C18 C19 C9 155.3(4)
C6 C18 C19 C20 -149.9(4)
C17 C18 C19 C20 0.7(4)
C10 C9 C19 C18 -156.8(4)
C8 C9 C19 C18 14.3(6)
C10 C9 C19 C20 -5.3(5)
C8 C9 C19 C20 165.8(4)
C17 C16 C20 C12 -155.5(3)
C15 C16 C20 C12 1.3(5)
C17 C16 C20 C19 0.0(4)
C15 C16 C20 C19 156.9(3)
C11 C12 C20 C16 158.7(4)
C13 C12 C20 C16 -10.3(5)
C11 C12 C20 C19 6.9(5)
C13 C12 C20 C19 -162.1(4)
C18 C19 C20 C16 -0.4(4)
C9 C19 C20 C16 -156.1(3)
C18 C19 C20 C12 155.3(4)
C9 C19 C20 C12 -0.4(6)
O6X K1 O1 C22 -147.1(11)
O6 K1 O1 C22 -105.0(6)
O2 K1 O1 C22 23.7(3)
O4 K1 O1 C22 107.6(4)
O9 K1 O1 C22 -53.9(3)
O5 K1 O1 C22 125.6(4)
O7 K1 O1 C22 -164.8(3)
O3 K1 O1 C22 25.0(4)
O4X K1 O1 C22 99.2(5)
O5X K1 O1 C22 126.3(5)
O8 K1 O1 C22 -109.9(3)
O6X K1 O1 C21 -12.3(12)
O6 K1 O1 C21 29.8(7)
O2 K1 O1 C21 158.5(4)
O4 K1 O1 C21 -117.7(4)
O9 K1 O1 C21 80.9(4)
O5 K1 O1 C21 -99.7(4)
O7 K1 O1 C21 -30.0(4)
O3 K1 O1 C21 159.7(3)
O4X K1 O1 C21 -126.0(5)
O5X K1 O1 C21 -99.0(5)
O8 K1 O1 C21 24.9(4)
O6X K1 O2 C24 -36.1(6)
O6 K1 O2 C24 -49.4(4)
O4 K1 O2 C24 67.2(4)
O9 K1 O2 C24 -118.1(4)
O5 K1 O2 C24 23.7(4)
O7 K1 O2 C24 130.1(4)
O3 K1 O2 C24 -31.7(4)
O1 K1 O2 C24 147.0(4)
O4X K1 O2 C24 70.3(5)
O5X K1 O2 C24 35.2(5)
O8 K1 O2 C24 -155.5(4)
O6X K1 O2 C23 -178.0(5)
O6 K1 O2 C23 168.7(3)
O4 K1 O2 C23 -74.7(4)
O9 K1 O2 C23 100.0(3)
O5 K1 O2 C23 -118.1(3)
O7 K1 O2 C23 -11.8(4)
O3 K1 O2 C23 -173.5(4)
O1 K1 O2 C23 5.2(3)
O4X K1 O2 C23 -71.5(4)
O5X K1 O2 C23 -106.7(4)
O8 K1 O2 C23 62.6(4)
O6X K1 O3 C25 -170.1(5)
O6 K1 O3 C25 179.0(4)
O2 K1 O3 C25 13.2(4)
O4 K1 O3 C25 -61.3(4)
O9 K1 O3 C25 95.2(4)
O5 K1 O3 C25 -119.1(4)
O7 K1 O3 C25 -148.0(4)
O1 K1 O3 C25 11.9(4)
O4X K1 O3 C25 -51.1(4)
O5X K1 O3 C25 -109.9(4)
O8 K1 O3 C25 117.9(4)
O6X K1 O3 C26 19.3(4)
O6 K1 O3 C26 8.4(4)
O2 K1 O3 C26 -157.5(4)
O4 K1 O3 C26 128.0(4)
O9 K1 O3 C26 -75.4(4)
O5 K1 O3 C26 70.2(4)
O7 K1 O3 C26 41.4(5)
O1 K1 O3 C26 -158.7(4)
O4X K1 O3 C26 138.3(4)
O5X K1 O3 C26 79.4(4)
O8 K1 O3 C26 -52.7(4)
C21 O1 C22 C23 171.8(5)
K1 O1 C22 C23 -50.7(5)
C24 O2 C23 C22 -171.7(5)
K1 O2 C23 C22 -32.8(6)
O1 C22 C23 O2 57.0(7)
C23 O2 C24 C25 -165.8(5)
K1 O2 C24 C25 53.1(7)
C26 O3 C25 C24 176.3(5)
K1 O3 C25 C24 5.0(7)
O2 C24 C25 O3 -40.4(8)
O6X K1 O4 C27 -153.2(11)
O6 K1 O4 C27 -157.7(10)
O2 K1 O4 C27 73.9(10)
O9 K1 O4 C27 61.4(11)
O5 K1 O4 C27 -151.7(10)
O7 K1 O4 C27 -79.2(10)
O3 K1 O4 C27 130.2(10)
O1 K1 O4 C27 12.4(10)
O4X K1 O4 C27 58(2)
O5X K1 O4 C27 -146.0(11)
O8 K1 O4 C27 -49.0(10)
O6X K1 O4 C28 1.7(7)
O6 K1 O4 C28 -2.8(6)
O2 K1 O4 C28 -131.2(6)
O9 K1 O4 C28 -143.7(5)
O5 K1 O4 C28 3.2(5)
O7 K1 O4 C28 75.7(5)
O3 K1 O4 C28 -74.8(5)
O1 K1 O4 C28 167.4(6)
O4X K1 O4 C28 -147(2)
O5X K1 O4 C28 9.0(6)
O8 K1 O4 C28 106.0(6)
O6X K1 O5 C30 15.3(7)
O6 K1 O5 C30 11.1(6)
O2 K1 O5 C30 -110.9(6)
O4 K1 O5 C30 -162.9(6)
O9 K1 O5 C30 -4.2(7)
O7 K1 O5 C30 99.5(6)
O3 K1 O5 C30 -66.2(6)
O1 K1 O5 C30 176.7(5)
O4X K1 O5 C30 -157.1(7)
O5X K1 O5 C30 173(2)
O8 K1 O5 C30 68.3(6)
O6X K1 O5 C29 145.2(7)
O6 K1 O5 C29 141.0(5)
O2 K1 O5 C29 19.0(5)
O4 K1 O5 C29 -33.0(4)
O9 K1 O5 C29 125.7(4)
O7 K1 O5 C29 -130.6(5)
O3 K1 O5 C29 63.7(4)
O1 K1 O5 C29 -53.4(5)
O4X K1 O5 C29 -27.1(5)
O5X K1 O5 C29 -56.9(19)
O8 K1 O5 C29 -161.8(4)
O6X K1 O6 C32 145(3)
O2 K1 O6 C32 -94.5(6)
O4 K1 O6 C32 168.4(6)
O9 K1 O6 C32 -27.2(6)
O5 K1 O6 C32 162.5(7)
O7 K1 O6 C32 85.7(6)
O3 K1 O6 C32 -110.0(6)
O1 K1 O6 C32 24.7(9)
O4X K1 O6 C32 176.4(7)
O5X K1 O6 C32 159.1(7)
O8 K1 O6 C32 29.6(6)
O6X K1 O6 C31 8(2)
O2 K1 O6 C31 127.7(5)
O4 K1 O6 C31 30.7(6)
O9 K1 O6 C31 -164.9(6)
O5 K1 O6 C31 24.8(5)
O7 K1 O6 C31 -52.0(6)
O3 K1 O6 C31 112.3(6)
O1 K1 O6 C31 -113.0(6)
O4X K1 O6 C31 38.6(7)
O5X K1 O6 C31 21.3(6)
O8 K1 O6 C31 -108.1(6)
C27 O4 C28 C29 -176.8(10)
K1 O4 C28 C29 24.7(8)
C30 O5 C29 C28 -166.9(6)
K1 O5 C29 C28 61.9(6)
O4 C28 C29 O5 -58.1(8)
C29 O5 C30 C31 -171.4(6)
K1 O5 C30 C31 -42.6(8)
C32 O6 C31 C30 160.5(7)
K1 O6 C31 C30 -56.7(7)
O5 C30 C31 O6 68.4(8)
O6X K1 O4X C27X -134(2)
O6 K1 O4X C27X -140.1(19)
O2 K1 O4X C27X 96.8(19)
O4 K1 O4X C27X -100(3)
O9 K1 O4X C27X 82(2)
O5 K1 O4X C27X -127(2)
O7 K1 O4X C27X -57.0(19)
O3 K1 O4X C27X 152.4(19)
O1 K1 O4X C27X 31.6(19)
O5X K1 O4X C27X -121(2)
O8 K1 O4X C27X -15(2)
O6X K1 O4X C28X 15.1(12)
O6 K1 O4X C28X 8.8(12)
O2 K1 O4X C28X -114.3(11)
O4 K1 O4X C28X 49.2(18)
O9 K1 O4X C28X -128.6(9)
O5 K1 O4X C28X 21.7(10)
O7 K1 O4X C28X 91.9(11)
O3 K1 O4X C28X -58.7(11)
O1 K1 O4X C28X -179.5(11)
O5X K1 O4X C28X 27.9(10)
O8 K1 O4X C28X 133.5(10)
O6X K1 O5X C30X 42.8(11)
O6 K1 O5X C30X 39.8(10)
O2 K1 O5X C30X -85.8(10)
O4 K1 O5X C30X -129.3(12)
O9 K1 O5X C30X 26.8(14)
O5 K1 O5X C30X 23.4(17)
O7 K1 O5X C30X 126.4(10)
O3 K1 O5X C30X -34.9(10)
O1 K1 O5X C30X -153.6(9)
O4X K1 O5X C30X -124.1(12)
O8 K1 O5X C30X 105.0(10)
O6X K1 O5X C29X 162.2(15)
O6 K1 O5X C29X 159.2(14)
O2 K1 O5X C29X 33.6(14)
O4 K1 O5X C29X -9.9(12)
O9 K1 O5X C29X 146.2(12)
O5 K1 O5X C29X 143(3)
O7 K1 O5X C29X -114.2(14)
O3 K1 O5X C29X 84.5(14)
O1 K1 O5X C29X -34.2(15)
O4X K1 O5X C29X -4.7(13)
O8 K1 O5X C29X -135.6(13)
O6 K1 O6X C32X -45(2)
O2 K1 O6X C32X -113.8(15)
O4 K1 O6X C32X 156.3(15)
O9 K1 O6X C32X -37.6(16)
O5 K1 O6X C32X 154.6(18)
O7 K1 O6X C32X 73.4(16)
O3 K1 O6X C32X -117.6(16)
O1 K1 O6X C32X 55(2)
O4X K1 O6X C32X 162.6(15)
O5X K1 O6X C32X 150.0(17)
O8 K1 O6X C32X 18.2(15)
O6 K1 O6X C31X 152(4)
O2 K1 O6X C31X 82.9(16)
O4 K1 O6X C31X -7.0(16)
O9 K1 O6X C31X 159.1(15)
O5 K1 O6X C31X -8.7(13)
O7 K1 O6X C31X -89.9(15)
O3 K1 O6X C31X 79.1(15)
O1 K1 O6X C31X -108.2(16)
O4X K1 O6X C31X -0.7(17)
O5X K1 O6X C31X -13.3(14)
O8 K1 O6X C31X -145.1(15)
C27X O4X C28X C29X 93(3)
K1 O4X C28X C29X -54.9(17)
C30X O5X C29X C28X 98(2)
K1 O5X C29X C28X -18(2)
O4X C28X C29X O5X 51(2)
C29X O5X C30X C31X 169.6(13)
K1 O5X C30X C31X -66.0(13)
C32X O6X C31X C30X -179.0(16)
K1 O6X C31X C30X -14(2)
O5X C30X C31X O6X 59(2)
O6X K1 O7 C34 -97.4(6)
O6 K1 O7 C34 -87.7(6)
O2 K1 O7 C34 92.7(6)
O4 K1 O7 C34 153.0(6)
O9 K1 O7 C34 -10.3(6)
O5 K1 O7 C34 -149.3(6)
O3 K1 O7 C34 -119.7(6)
O1 K1 O7 C34 78.2(6)
O4X K1 O7 C34 145.7(6)
O5X K1 O7 C34 -160.1(6)
O8 K1 O7 C34 -2.1(5)
O6X K1 O7 C33 100.2(5)
O6 K1 O7 C33 109.9(4)
O2 K1 O7 C33 -69.7(4)
O4 K1 O7 C33 -9.4(4)
O9 K1 O7 C33 -172.8(3)
O5 K1 O7 C33 48.3(4)
O3 K1 O7 C33 77.9(4)
O1 K1 O7 C33 -84.2(4)
O4X K1 O7 C33 -16.7(4)
O5X K1 O7 C33 37.4(4)
O8 K1 O7 C33 -164.5(4)
O6X K1 O8 C36 -90.9(5)
O6 K1 O8 C36 -81.0(4)
O2 K1 O8 C36 50.5(4)
O4 K1 O8 C36 156.3(3)
O9 K1 O8 C36 4.8(3)
O5 K1 O8 C36 -128.7(3)
O7 K1 O8 C36 -165.9(4)
O3 K1 O8 C36 -22.6(4)
O1 K1 O8 C36 97.6(4)
O4X K1 O8 C36 140.6(5)
O5X K1 O8 C36 -141.0(4)
O6X K1 O8 C35 61.1(5)
O6 K1 O8 C35 71.0(4)
O2 K1 O8 C35 -157.4(3)
O4 K1 O8 C35 -51.6(4)
O9 K1 O8 C35 156.8(4)
O5 K1 O8 C35 23.3(4)
O7 K1 O8 C35 -13.9(3)
O3 K1 O8 C35 129.4(3)
O1 K1 O8 C35 -110.4(4)
O4X K1 O8 C35 -67.4(5)
O5X K1 O8 C35 11.0(5)
O6X K1 O9 C37 99.7(6)
O6 K1 O9 C37 101.2(4)
O2 K1 O9 C37 -125.3(4)
O4 K1 O9 C37 -112.9(5)
O5 K1 O9 C37 114.6(5)
O7 K1 O9 C37 24.3(5)
O3 K1 O9 C37 176.3(4)
O1 K1 O9 C37 -66.1(4)
O4X K1 O9 C37 -111.9(7)
O5X K1 O9 C37 113.6(8)
O8 K1 O9 C37 16.1(4)
O6X K1 O9 C38 -109.6(5)
O6 K1 O9 C38 -108.2(3)
O2 K1 O9 C38 25.3(3)
O4 K1 O9 C38 37.7(5)
O5 K1 O9 C38 -94.8(4)
O7 K1 O9 C38 174.9(3)
O3 K1 O9 C38 -33.1(3)
O1 K1 O9 C38 84.5(3)
O4X K1 O9 C38 38.7(6)
O5X K1 O9 C38 -95.8(7)
O8 K1 O9 C38 166.7(4)
C33 O7 C34 C35 179.6(5)
K1 O7 C34 C35 18.0(9)
C36 O8 C35 C34 179.6(6)
K1 O8 C35 C34 28.5(6)
O7 C34 C35 O8 -31.5(9)
C35 O8 C36 C37 -174.5(5)
K1 O8 C36 C37 -23.4(6)
C38 O9 C37 C36 173.5(5)
K1 O9 C37 C36 -36.4(7)
O8 C36 C37 O9 40.0(8)

_cod_database_fobs_code 2020058
